data_4505173
loop_
_publ_author_name
'Rafilovich, Michal'
'Bernstein, Joel'
'Harris, Robin K.'
'Apperley, David C.'
'Karamertzanis, Panagiotis G.'
'Price, Sarah L.'

_publ_section_title
;
 Groth's Original Concomitant Polymorphs Revisited
;
_journal_issue 6
_journal_name_full 'Crystal Growth &amp; Design'
_journal_page_first 2197
_journal_paper_doi 10.1021/cg050151j
_journal_volume 5
_journal_year 2005
_chemical_formula_sum 'C13 H10 N4 O5'
_chemical_formula_weight 302.25
_chemical_name_systematic
; 
 ? 
;
_space_group_IT_number 14
_symmetry_space_group_name_Hall '-P 2ybc'
_symmetry_space_group_name_H-M 'P 1 21/c 1'
_atom_sites_solution_hydrogens geom
_atom_sites_solution_primary direct
_atom_sites_solution_secondary difmap
_audit_creation_method SHELXL-97
_cell_angle_alpha 90.00
_cell_angle_beta 90.5000(10)
_cell_angle_gamma 90.00
_cell_formula_units_Z 4
_cell_length_a 4.6868(3)
_cell_length_b 18.4268(12)
_cell_length_c 14.7201(9)
_cell_measurement_temperature 373(2)
_cell_volume 1271.22(14)
_computing_structure_refinement 'SHELXL-97 (Sheldrick, 1997)'
_computing_structure_solution 'SHELXS-97 (Sheldrick, 1990)'
_diffrn_ambient_temperature 373(2)
_diffrn_measured_fraction_theta_full 0.991
_diffrn_measured_fraction_theta_max 0.991
_diffrn_radiation_monochromator graphite
_diffrn_radiation_source 'fine-focus sealed tube'
_diffrn_radiation_type MoK\a
_diffrn_radiation_wavelength 0.71073
_diffrn_reflns_av_R_equivalents 0.0000
_diffrn_reflns_av_sigmaI/netI 0.0246
_diffrn_reflns_limit_h_max 6
_diffrn_reflns_limit_h_min -6
_diffrn_reflns_limit_k_max 25
_diffrn_reflns_limit_k_min 0
_diffrn_reflns_limit_l_max 20
_diffrn_reflns_limit_l_min 0
_diffrn_reflns_number 3689
_diffrn_reflns_theta_full 30.00
_diffrn_reflns_theta_max 30.00
_diffrn_reflns_theta_min 1.77
_exptl_absorpt_coefficient_mu 0.125
_exptl_crystal_density_diffrn 1.579
_exptl_crystal_density_method 'not measured'
_exptl_crystal_F_000 624
_refine_diff_density_max 0.516
_refine_diff_density_min -0.411
_refine_diff_density_rms 0.099
_refine_ls_extinction_method none
_refine_ls_goodness_of_fit_ref 1.046
_refine_ls_hydrogen_treatment mixed
_refine_ls_matrix_type full
_refine_ls_number_parameters 219
_refine_ls_number_reflns 3689
_refine_ls_number_restraints 0
_refine_ls_restrained_S_all 1.046
_refine_ls_R_factor_all 0.0510
_refine_ls_R_factor_gt 0.0465
_refine_ls_shift/su_max 0.002
_refine_ls_shift/su_mean 0.001
_refine_ls_structure_factor_coef Fsqd
_refine_ls_weighting_details 'calc w=1/[\s^2^(Fo^2^)+(0.0732P)^2^+0.4435P] where P=(Fo^2^+2Fc^2^)/3'
_refine_ls_weighting_scheme calc
_refine_ls_wR_factor_gt 0.1172
_refine_ls_wR_factor_ref 0.1212
_reflns_number_gt 3331
_reflns_number_total 3689
_reflns_threshold_expression >2sigma(I)
_cod_data_source_file cg050151jsi20050414_050613.cif
_cod_data_source_block mnpu_d
_cod_database_code 4505173

loop_
_symmetry_equiv_pos_as_xyz
'x, y, z'
'-x, y+1/2, -z+1/2'
'-x, -y, -z'
'x, -y-1/2, z-1/2'

loop_
_atom_site_label
_atom_site_type_symbol
_atom_site_fract_x
_atom_site_fract_y
_atom_site_fract_z
_atom_site_U_iso_or_equiv
_atom_site_adp_type
_atom_site_occupancy
_atom_site_symmetry_multiplicity
_atom_site_calc_flag
_atom_site_refinement_flags
O3 O 0.3061(2) 0.32415(5) 0.81933(7) 0.0281(2) Uani 1 1 d .
O2 O 0.1571(2) 0.42918(6) 0.86502(7) 0.0297(2) Uani 1 1 d .
O1 O 0.77007(16) 0.64534(4) 0.54582(6) 0.01593(18) Uani 1 1 d .
O4 O 1.04627(19) 0.77301(5) 0.30087(6) 0.02122(19) Uani 1 1 d .
O5 O 0.90482(19) 0.87869(5) 0.25531(6) 0.0220(2) Uani 1 1 d .
N1 N 0.3776(2) 0.59696(5) 0.61554(7) 0.01481(19) Uani 1 1 d .
H01 H 0.211(4) 0.6083(10) 0.6370(12) 0.029(4) Uiso 1 1 d .
N2 N 0.2906(2) 0.39033(6) 0.81240(7) 0.0198(2) Uani 1 1 d .
N3 N 0.3440(2) 0.70635(5) 0.54510(7) 0.01450(19) Uani 1 1 d .
H03 H 0.168(4) 0.7033(11) 0.5594(13) 0.035(5) Uiso 1 1 d .
N4 N 0.8936(2) 0.82650(5) 0.30746(6) 0.01472(19) Uani 1 1 d .
C2 C 0.4857(2) 0.52914(6) 0.64099(7) 0.0129(2) Uani 1 1 d .
C3 C 0.3542(2) 0.49464(6) 0.71402(7) 0.0141(2) Uani 1 1 d .
C4 C 0.4389(2) 0.42540(6) 0.73678(7) 0.0154(2) Uani 1 1 d .
C5 C 0.6511(3) 0.38775(6) 0.69192(8) 0.0179(2) Uani 1 1 d .
C6 C 0.7830(2) 0.42334(6) 0.62051(8) 0.0174(2) Uani 1 1 d .
C7 C 0.7022(2) 0.49307(6) 0.59455(7) 0.0151(2) Uani 1 1 d .
H7 H 0.7926 0.5157 0.5462 0.018 Uiso 1 1 calc R
C1 C 0.5173(2) 0.64931(6) 0.56684(7) 0.0128(2) Uani 1 1 d .
C8 C 0.4247(2) 0.76804(6) 0.49572(7) 0.0126(2) Uani 1 1 d .
C9 C 0.6304(2) 0.76583(6) 0.42796(7) 0.0129(2) Uani 1 1 d .
H9 H 0.7280 0.7232 0.4149 0.016 Uiso 1 1 calc R
C10 C 0.6842(2) 0.82942(6) 0.38082(7) 0.0132(2) Uani 1 1 d .
C11 C 0.5486(2) 0.89473(6) 0.39793(8) 0.0164(2) Uani 1 1 d .
H11 H 0.5930 0.9365 0.3654 0.020 Uiso 1 1 calc R
C12 C 0.3439(2) 0.89548(6) 0.46543(8) 0.0175(2) Uani 1 1 d .
H12 H 0.2478 0.9384 0.4785 0.021 Uiso 1 1 calc R
C13 C 0.2810(2) 0.83294(6) 0.51369(8) 0.0155(2) Uani 1 1 d .
H13 H 0.1421 0.8342 0.5584 0.019 Uiso 1 1 calc R
H3 H 0.208(4) 0.5183(9) 0.7484(11) 0.021(4) Uiso 1 1 d .
H6 H 0.927(4) 0.3989(9) 0.5889(11) 0.024(4) Uiso 1 1 d .
H5 H 0.705(4) 0.3407(10) 0.7118(12) 0.026(4) Uiso 1 1 d .

loop_
_atom_site_aniso_label
_atom_site_aniso_U_11
_atom_site_aniso_U_22
_atom_site_aniso_U_33
_atom_site_aniso_U_23
_atom_site_aniso_U_13
_atom_site_aniso_U_12
O3 0.0361(5) 0.0176(4) 0.0305(5) 0.0091(4) -0.0051(4) -0.0066(4)
O2 0.0368(6) 0.0274(5) 0.0250(5) 0.0058(4) 0.0115(4) -0.0025(4)
O1 0.0098(3) 0.0184(4) 0.0196(4) 0.0038(3) 0.0034(3) 0.0001(3)
O4 0.0204(4) 0.0198(4) 0.0236(4) 0.0011(3) 0.0067(3) 0.0038(3)
O5 0.0217(4) 0.0231(4) 0.0213(4) 0.0102(3) 0.0042(3) -0.0004(3)
N1 0.0101(4) 0.0144(4) 0.0200(5) 0.0039(3) 0.0056(3) 0.0020(3)
N2 0.0218(5) 0.0183(5) 0.0194(5) 0.0057(4) -0.0027(4) -0.0058(4)
N3 0.0098(4) 0.0144(4) 0.0193(4) 0.0032(3) 0.0042(3) 0.0001(3)
N4 0.0125(4) 0.0171(4) 0.0146(4) 0.0018(3) 0.0002(3) -0.0022(3)
C2 0.0115(4) 0.0130(4) 0.0143(5) -0.0002(4) -0.0001(4) -0.0009(4)
C3 0.0138(5) 0.0138(5) 0.0147(5) 0.0000(4) 0.0010(4) -0.0013(4)
C4 0.0167(5) 0.0146(5) 0.0148(5) 0.0021(4) -0.0020(4) -0.0038(4)
C5 0.0181(5) 0.0136(5) 0.0219(5) -0.0013(4) -0.0052(4) 0.0011(4)
C6 0.0151(5) 0.0169(5) 0.0202(5) -0.0042(4) -0.0008(4) 0.0027(4)
C7 0.0130(5) 0.0171(5) 0.0151(5) -0.0008(4) 0.0010(4) 0.0007(4)
C1 0.0112(4) 0.0138(5) 0.0133(4) 0.0001(4) 0.0013(3) -0.0011(4)
C8 0.0107(4) 0.0128(5) 0.0142(4) 0.0009(3) -0.0008(3) -0.0013(3)
C9 0.0111(4) 0.0125(4) 0.0152(5) 0.0006(4) 0.0004(4) 0.0001(3)
C10 0.0109(4) 0.0150(5) 0.0137(4) 0.0011(4) 0.0001(4) -0.0005(4)
C11 0.0171(5) 0.0136(5) 0.0185(5) 0.0031(4) -0.0007(4) 0.0006(4)
C12 0.0178(5) 0.0143(5) 0.0204(5) -0.0006(4) 0.0006(4) 0.0037(4)
C13 0.0140(5) 0.0163(5) 0.0164(5) -0.0001(4) 0.0012(4) 0.0019(4)

loop_
_atom_type_symbol
_atom_type_description
_atom_type_scat_dispersion_real
_atom_type_scat_dispersion_imag
_atom_type_scat_source
C C 0.0033 0.0016 'International Tables Vol C Tables 4.2.6.8 and 6.1.1.4'
H H 0.0000 0.0000 'International Tables Vol C Tables 4.2.6.8 and 6.1.1.4'
N N 0.0061 0.0033 'International Tables Vol C Tables 4.2.6.8 and 6.1.1.4'
O O 0.0106 0.0060 'International Tables Vol C Tables 4.2.6.8 and 6.1.1.4'

loop_
_geom_angle_atom_site_label_1
_geom_angle_atom_site_label_2
_geom_angle_atom_site_label_3
_geom_angle
C1 N1 C2 126.52(9)
O3 N2 O2 123.83(11)
O3 N2 C4 118.24(11)
O2 N2 C4 117.93(10)
C1 N3 C8 125.65(9)
O4 N4 O5 123.48(10)
O4 N4 C10 118.95(9)
O5 N4 C10 117.57(9)
C3 C2 C7 119.17(10)
C3 C2 N1 116.86(9)
C7 C2 N1 123.86(10)
C4 C3 C2 118.74(10)
C3 C4 C5 123.71(10)
C3 C4 N2 117.07(10)
C5 C4 N2 119.21(10)
C4 C5 C6 116.78(10)
C5 C6 C7 121.47(11)
C6 C7 C2 120.12(10)
O1 C1 N3 124.04(10)
O1 C1 N1 123.74(10)
N3 C1 N1 112.22(9)
C9 C8 C13 119.83(10)
C9 C8 N3 122.56(10)
C13 C8 N3 117.55(10)
C10 C9 C8 117.62(10)
C11 C10 C9 123.89(10)
C11 C10 N4 118.49(10)
C9 C10 N4 117.61(9)
C10 C11 C12 117.40(10)
C13 C12 C11 120.66(10)
C12 C13 C8 120.59(10)

loop_
_geom_bond_atom_site_label_1
_geom_bond_atom_site_label_2
_geom_bond_distance
O3 N2 1.2258(14)
O2 N2 1.2299(15)
O1 C1 1.2290(13)
O4 N4 1.2225(13)
O5 N4 1.2319(13)
N1 C1 1.3716(13)
N1 C2 1.3984(14)
N2 C4 1.4675(14)
N3 C1 1.3648(14)
N3 C8 1.4031(13)
N4 C10 1.4663(14)
C2 C3 1.3968(14)
C2 C7 1.3969(14)
C3 C4 1.3767(15)
C4 C5 1.3848(16)
C5 C6 1.3886(17)
C6 C7 1.3919(16)
C8 C9 1.3938(14)
C8 C13 1.3987(15)
C9 C10 1.3862(14)
C10 C11 1.3851(15)
C11 C12 1.3873(16)
C12 C13 1.3867(16)

loop_
_geom_torsion_atom_site_label_1
_geom_torsion_atom_site_label_2
_geom_torsion_atom_site_label_3
_geom_torsion_atom_site_label_4
_geom_torsion
C1 N1 C2 C3 158.99(11)
C1 N1 C2 C7 -24.98(17)
C7 C2 C3 C4 -1.26(16)
N1 C2 C3 C4 174.97(10)
C2 C3 C4 C5 0.80(17)
C2 C3 C4 N2 -178.48(10)
O3 N2 C4 C3 161.43(11)
O2 N2 C4 C3 -18.35(15)
O3 N2 C4 C5 -17.89(16)
O2 N2 C4 C5 162.33(11)
C3 C4 C5 C6 0.30(17)
N2 C4 C5 C6 179.56(10)
C4 C5 C6 C7 -0.94(17)
C5 C6 C7 C2 0.49(17)
C3 C2 C7 C6 0.64(16)
N1 C2 C7 C6 -175.30(10)
C8 N3 C1 O1 0.47(18)
C8 N3 C1 N1 -179.96(10)
C2 N1 C1 O1 -6.72(18)
C2 N1 C1 N3 173.72(10)
C1 N3 C8 C9 31.72(16)
C1 N3 C8 C13 -151.16(11)
C13 C8 C9 C10 0.15(15)
N3 C8 C9 C10 177.21(10)
C8 C9 C10 C11 0.83(16)
C8 C9 C10 N4 -177.96(9)
O4 N4 C10 C11 168.64(10)
O5 N4 C10 C11 -11.53(15)
O4 N4 C10 C9 -12.50(15)
O5 N4 C10 C9 167.33(10)
C9 C10 C11 C12 -1.10(17)
N4 C10 C11 C12 177.69(10)
C10 C11 C12 C13 0.37(17)
C11 C12 C13 C8 0.55(17)
C9 C8 C13 C12 -0.82(16)
N3 C8 C13 C12 -178.03(10)

loop_
_cod_related_entry_id
_cod_related_entry_database
_cod_related_entry_code
1 ChemSpider 207665
